data_7126566
loop_
_publ_author_name
'Gao, Zeng'
'Qian, Jinlong'
'Yang, Huameng'
'Hang, Xiao-Chun'
'Zhang, Jinlong'
'Jiang, Gaoxi'

_publ_section_title
;
 Chiral Br\/onsted acid-catalyzed dynamic kinetic resolution of
 atropisomeric ortho-formyl naphthamides.
;
_journal_issue 53
_journal_name_full 'Chemical communications (Cambridge, England)'
_journal_page_first 7265
_journal_page_last 7268
_journal_paper_doi 10.1039/d0cc02380a
_journal_volume 56
_journal_year 2020
_chemical_absolute_configuration unk
_chemical_formula_sum 'C28 H29 N3 O'
_chemical_formula_weight 423.54
_space_group_crystal_system monoclinic
_space_group_IT_number 4
_space_group_name_Hall 'P 2yb'
_space_group_name_H-M_alt 'P 1 21 1'
_atom_sites_solution_hydrogens geom
_atom_sites_solution_primary direct
_atom_sites_solution_secondary difmap
_audit_block_doi 10.5517/ccdc.csd.cc23xyqq
_audit_creation_method SHELXL-2014/7
_audit_update_record
;
2019-11-18 deposited with the CCDC.	2020-05-19 downloaded from the CCDC.
;
_cell_angle_alpha 90
_cell_angle_beta 109.131(2)
_cell_angle_gamma 90
_cell_formula_units_Z 4
_cell_length_a 12.0096(13)
_cell_length_b 13.3196(14)
_cell_length_c 16.1216(17)
_cell_measurement_reflns_used 3658
_cell_measurement_temperature 296(2)
_cell_measurement_theta_max 21.73
_cell_measurement_theta_min 2.36
_cell_volume 2436.4(4)
_computing_cell_refinement 'Bruker SMART'
_computing_data_collection 'Bruker SMART APEX II'
_computing_data_reduction 'Bruker SAINT'
_computing_molecular_graphics SHELXTL
_computing_publication_material SHELXTL
_computing_structure_refinement 'SHELXL-2014/7 (Sheldrick, 2014)'
_computing_structure_solution 'SHELXL-2014/7 (Sheldrick, 2014)'
_diffrn_ambient_temperature 296(2)
_diffrn_detector_area_resol_mean 'fine-focus sealed tube'
_diffrn_measured_fraction_theta_full 0.996
_diffrn_measured_fraction_theta_max 0.996
_diffrn_measurement_device_type 'Bruker APEX II area detector'
_diffrn_measurement_method '\w scan'
_diffrn_radiation_type MoK\a
_diffrn_radiation_wavelength 0.71073
_diffrn_reflns_av_R_equivalents 0.0213
_diffrn_reflns_av_unetI/netI 0.0393
_diffrn_reflns_Laue_measured_fraction_full 0.996
_diffrn_reflns_Laue_measured_fraction_max 0.996
_diffrn_reflns_limit_h_max 14
_diffrn_reflns_limit_h_min -14
_diffrn_reflns_limit_k_max 15
_diffrn_reflns_limit_k_min -15
_diffrn_reflns_limit_l_max 14
_diffrn_reflns_limit_l_min -19
_diffrn_reflns_number 12578
_diffrn_reflns_point_group_measured_fraction_full 0.935
_diffrn_reflns_point_group_measured_fraction_max 0.935
_diffrn_reflns_theta_full 25.125
_diffrn_reflns_theta_max 25.125
_diffrn_reflns_theta_min 1.337
_exptl_absorpt_coefficient_mu 0.071
_exptl_absorpt_correction_type multi-scan
_exptl_absorpt_process_details SADABS
_exptl_crystal_colour colorless
_exptl_crystal_density_diffrn 1.155
_exptl_crystal_description block
_exptl_crystal_F_000 904
_exptl_crystal_size_max 0.300
_exptl_crystal_size_mid 0.200
_exptl_crystal_size_min 0.200
_exptl_transmission_factor_max 0.7452
_exptl_transmission_factor_min 0.6692
_refine_diff_density_max 0.178
_refine_diff_density_min -0.173
_refine_diff_density_rms 0.032
_refine_ls_abs_structure_details
;
 Flack x determined using 2227 quotients [(I+)-(I-)]/[(I+)+(I-)]
 (Parsons, Flack and Wagner, Acta Cryst. B69 (2013) 249-259).
;
_refine_ls_abs_structure_Flack 0.4(7)
_refine_ls_extinction_method none
_refine_ls_goodness_of_fit_ref 0.999
_refine_ls_hydrogen_treatment constr
_refine_ls_matrix_type full
_refine_ls_number_parameters 585
_refine_ls_number_reflns 8134
_refine_ls_number_restraints 1
_refine_ls_restrained_S_all 0.999
_refine_ls_R_factor_all 0.0626
_refine_ls_R_factor_gt 0.0427
_refine_ls_shift/su_max 0.000
_refine_ls_shift/su_mean 0.000
_refine_ls_structure_factor_coef Fsqd
_refine_ls_weighting_details 'w=1/[\s^2^(Fo^2^)+(0.0500P)^2^+0.1587P] where P=(Fo^2^+2Fc^2^)/3'
_refine_ls_weighting_scheme calc
_refine_ls_wR_factor_gt 0.0946
_refine_ls_wR_factor_ref 0.1065
_reflns_Friedel_coverage 0.794
_reflns_Friedel_fraction_full 0.868
_reflns_Friedel_fraction_max 0.868
_reflns_number_gt 6147
_reflns_number_total 8134
_reflns_threshold_expression 'I > 2\s(I)'
_cod_data_source_file d0cc02380a2.cif
_cod_data_source_block 1
_cod_depositor_comments
;
The following automatic conversions were performed:

data item '_exptl_absorpt_correction_type' value 'Multi-scan' was
changed to 'multi-scan' in accordance with the
/home/data/users/saulius/crontab/automatic-downloads/rss-feeds/RSC/lib/dictionaries/cif_core.dic
dictionary named 'cif_core.dic' version 2.4.2 last updated on
2011-04-26.

Automatic conversion script
Id: cif_fix_values 7556 2019-12-06 15:28:31Z antanas 

 Adding full bibliography for 7126565--7126566.cif.
;
_cod_original_sg_symbol_H-M 'P 21'
_cod_database_code 7126566
_shelx_shelxl_version_number 2014/7
_shelx_space_group_comment
;
The symmetry employed for this shelxl refinement is uniquely defined
by the following loop, which should always be used as a source of
symmetry information in preference to the above space-group names.
They are only intended as comments.
;
_shelx_estimated_absorpt_t_min 0.979
_shelx_estimated_absorpt_t_max 0.986

loop_
_space_group_symop_operation_xyz
'x, y, z'
'-x, y+1/2, -z'

loop_
_atom_site_label
_atom_site_type_symbol
_atom_site_fract_x
_atom_site_fract_y
_atom_site_fract_z
_atom_site_U_iso_or_equiv
_atom_site_adp_type
_atom_site_occupancy
_atom_site_site_symmetry_order
_atom_site_calc_flag
_atom_site_refinement_flags_posn
_atom_site_refinement_flags_adp
_atom_site_refinement_flags_occupancy
_atom_site_disorder_assembly
_atom_site_disorder_group
C1 C 0.5987(3) 0.2761(3) 1.1032(2) 0.0546(8) Uani 1 1 d . . . . .
C2 C 0.7025(3) 0.3261(3) 1.1496(2) 0.0737(11) Uani 1 1 d . . . . .
H2 H 0.7118 0.3936 1.1387 0.088 Uiso 1 1 calc R U . . .
C3 C 0.7921(3) 0.2743(4) 1.2121(3) 0.0861(13) Uani 1 1 d . . . . .
H3 H 0.8615 0.3076 1.2427 0.103 Uiso 1 1 calc R U . . .
C4 C 0.7794(3) 0.1752(4) 1.2291(3) 0.0841(12) Uani 1 1 d . . . . .
H4 H 0.8404 0.1412 1.2704 0.101 Uiso 1 1 calc R U . . .
C5 C 0.6768(3) 0.1262(3) 1.1852(2) 0.0662(10) Uani 1 1 d . . . . .
H5 H 0.6674 0.0591 1.1974 0.079 Uiso 1 1 calc R U . . .
C6 C 0.5870(3) 0.1762(3) 1.1226(2) 0.0528(8) Uani 1 1 d . . . . .
C7 C 0.4503(3) 0.0285(3) 1.0757(2) 0.0639(9) Uani 1 1 d . . . . .
H7 H 0.4985 -0.0220 1.1084 0.077 Uiso 1 1 calc R U . . .
C8 C 0.3389(3) 0.0165(3) 1.0210(3) 0.0670(10) Uani 1 1 d . . . . .
H8 H 0.2970 -0.0434 1.0096 0.080 Uiso 1 1 calc R U . . .
C9 C 0.2974(3) 0.1106(3) 0.9842(3) 0.0663(10) Uani 1 1 d . . . . .
H9 H 0.2234 0.1241 0.9439 0.080 Uiso 1 1 calc R U . . .
C10 C 0.3853(3) 0.1783(2) 1.0183(2) 0.0512(8) Uani 1 1 d . . . . .
C11 C 0.3884(2) 0.2899(2) 1.0093(2) 0.0505(8) Uani 1 1 d . . . . .
H11 H 0.3511 0.3209 1.0486 0.061 Uiso 1 1 calc R U . . .
C12 C 0.3228(2) 0.3221(2) 0.9157(2) 0.0465(7) Uani 1 1 d . . . . .
C13 C 0.3719(3) 0.3035(3) 0.8491(2) 0.0567(8) Uani 1 1 d . . . . .
H13 H 0.4464 0.2749 0.8636 0.068 Uiso 1 1 calc R U . . .
C14 C 0.3127(3) 0.3264(3) 0.7639(2) 0.0602(9) Uani 1 1 d . . . . .
H14 H 0.3480 0.3143 0.7214 0.072 Uiso 1 1 calc R U . . .
C15 C 0.1982(3) 0.3683(3) 0.7386(2) 0.0564(8) Uani 1 1 d . . . . .
C16 C 0.1336(4) 0.3904(3) 0.6496(2) 0.0772(11) Uani 1 1 d . . . . .
H16 H 0.1671 0.3783 0.6060 0.093 Uiso 1 1 calc R U . . .
C17 C 0.0240(5) 0.4288(4) 0.6281(3) 0.0964(15) Uani 1 1 d . . . . .
H17 H -0.0178 0.4421 0.5695 0.116 Uiso 1 1 calc R U . . .
C18 C -0.0286(4) 0.4491(4) 0.6924(3) 0.0889(13) Uani 1 1 d . . . . .
H18 H -0.1041 0.4760 0.6763 0.107 Uiso 1 1 calc R U . . .
C19 C 0.0319(3) 0.4291(3) 0.7789(2) 0.0668(10) Uani 1 1 d . . . . .
H19 H -0.0031 0.4425 0.8213 0.080 Uiso 1 1 calc R U . . .
C20 C 0.1470(3) 0.3882(2) 0.8043(2) 0.0499(8) Uani 1 1 d . . . . .
C21 C 0.2116(2) 0.3634(2) 0.89425(19) 0.0449(7) Uani 1 1 d . . . . .
C22 C 0.1486(3) 0.3690(3) 0.9612(2) 0.0509(8) Uani 1 1 d . . . . .
C23 C 0.0991(3) 0.4558(4) 1.0782(3) 0.0771(11) Uani 1 1 d . . . . .
H23 H 0.1181 0.5213 1.1071 0.093 Uiso 1 1 calc R U . . .
C24 C -0.0346(3) 0.4507(5) 1.0385(3) 0.1021(16) Uani 1 1 d . . . . .
H24A H -0.0615 0.5012 0.9939 0.153 Uiso 1 1 calc R U . . .
H24B H -0.0693 0.4621 1.0835 0.153 Uiso 1 1 calc R U . . .
H24C H -0.0574 0.3856 1.0130 0.153 Uiso 1 1 calc R U . . .
C25 C 0.1472(4) 0.3770(5) 1.1487(3) 0.1088(17) Uani 1 1 d . . . . .
H25A H 0.1323 0.3114 1.1227 0.163 Uiso 1 1 calc R U . . .
H25B H 0.1093 0.3833 1.1924 0.163 Uiso 1 1 calc R U . . .
H25C H 0.2306 0.3864 1.1756 0.163 Uiso 1 1 calc R U . . .
C26 C 0.2234(4) 0.5417(3) 0.9993(3) 0.0779(11) Uani 1 1 d . . . . .
H26 H 0.2553 0.5266 0.9520 0.093 Uiso 1 1 calc R U . . .
C27 C 0.3282(4) 0.5646(4) 1.0808(3) 0.1017(15) Uani 1 1 d . . . . .
H27A H 0.3006 0.5796 1.1290 0.153 Uiso 1 1 calc R U . . .
H27B H 0.3705 0.6212 1.0695 0.153 Uiso 1 1 calc R U . . .
H27C H 0.3794 0.5073 1.0952 0.153 Uiso 1 1 calc R U . . .
C28 C 0.1422(5) 0.6320(4) 0.9694(4) 0.1124(17) Uani 1 1 d . . . . .
H28A H 0.0841 0.6176 0.9135 0.169 Uiso 1 1 calc R U . . .
H28B H 0.1876 0.6894 0.9639 0.169 Uiso 1 1 calc R U . . .
H28C H 0.1037 0.6458 1.0117 0.169 Uiso 1 1 calc R U . . .
C29 C 0.7926(3) 0.0689(3) 0.6649(2) 0.0584(9) Uani 1 1 d . . . . .
C30 C 0.8559(4) -0.0034(3) 0.6369(3) 0.0769(11) Uani 1 1 d . . . . .
H30 H 0.8162 -0.0502 0.5947 0.092 Uiso 1 1 calc R U . . .
C31 C 0.9774(4) -0.0060(4) 0.6714(3) 0.0920(14) Uani 1 1 d . . . . .
H31 H 1.0191 -0.0547 0.6525 0.110 Uiso 1 1 calc R U . . .
C32 C 1.0375(4) 0.0631(4) 0.7336(3) 0.0906(14) Uani 1 1 d . . . . .
H32 H 1.1192 0.0599 0.7574 0.109 Uiso 1 1 calc R U . . .
C33 C 0.9765(3) 0.1367(3) 0.7606(3) 0.0756(11) Uani 1 1 d . . . . .
H33 H 1.0172 0.1845 0.8014 0.091 Uiso 1 1 calc R U . . .
C34 C 0.8553(3) 0.1398(3) 0.7273(2) 0.0579(9) Uani 1 1 d . . . . .
C35 C 0.8211(3) 0.2765(3) 0.8238(2) 0.0658(9) Uani 1 1 d . . . . .
H35 H 0.8953 0.2795 0.8663 0.079 Uiso 1 1 calc R U . . .
C36 C 0.7281(3) 0.3341(3) 0.8206(3) 0.0757(11) Uani 1 1 d . . . . .
H36 H 0.7266 0.3844 0.8603 0.091 Uiso 1 1 calc R U . . .
C37 C 0.6325(3) 0.3047(3) 0.7461(2) 0.0664(10) Uani 1 1 d . . . . .
H37 H 0.5571 0.3319 0.7282 0.080 Uiso 1 1 calc R U . . .
C38 C 0.6712(3) 0.2299(3) 0.7058(2) 0.0523(8) Uani 1 1 d . . . . .
C39 C 0.6175(3) 0.1724(3) 0.6224(2) 0.0548(8) Uani 1 1 d . . . . .
H39 H 0.6385 0.2055 0.5753 0.066 Uiso 1 1 calc R U . . .
C40 C 0.4849(3) 0.1668(3) 0.5963(2) 0.0525(8) Uani 1 1 d . . . . .
C41 C 0.4334(3) 0.1197(3) 0.6536(2) 0.0617(9) Uani 1 1 d . . . . .
H41 H 0.4814 0.0925 0.7063 0.074 Uiso 1 1 calc R U . . .
C42 C 0.3142(3) 0.1140(3) 0.6321(3) 0.0666(10) Uani 1 1 d . . . . .
H42 H 0.2821 0.0839 0.6711 0.080 Uiso 1 1 calc R U . . .
C43 C 0.2386(3) 0.1522(3) 0.5527(3) 0.0645(10) Uani 1 1 d . . . . .
C44 C 0.1136(4) 0.1474(4) 0.5281(3) 0.0877(13) Uani 1 1 d . . . . .
H44 H 0.0790 0.1184 0.5661 0.105 Uiso 1 1 calc R U . . .
C45 C 0.0443(4) 0.1846(4) 0.4502(4) 0.1026(16) Uani 1 1 d . . . . .
H45 H -0.0372 0.1811 0.4356 0.123 Uiso 1 1 calc R U . . .
C46 C 0.0931(4) 0.2276(4) 0.3922(4) 0.1062(17) Uani 1 1 d . . . . .
H46 H 0.0441 0.2515 0.3384 0.127 Uiso 1 1 calc R U . . .
C47 C 0.2127(3) 0.2354(3) 0.4129(3) 0.0815(12) Uani 1 1 d . . . . .
H47 H 0.2445 0.2645 0.3732 0.098 Uiso 1 1 calc R U . . .
C48 C 0.2884(3) 0.1993(3) 0.4946(2) 0.0608(9) Uani 1 1 d . . . . .
C49 C 0.4140(3) 0.2068(2) 0.5183(2) 0.0523(8) Uani 1 1 d . . . . .
C50 C 0.4646(3) 0.2687(3) 0.4603(2) 0.0571(8) Uani 1 1 d . . . . .
C51 C 0.4909(4) 0.1107(3) 0.3872(3) 0.0868(13) Uani 1 1 d . . . . .
H51 H 0.4563 0.0839 0.4299 0.104 Uiso 1 1 calc R U . . .
C52 C 0.6077(5) 0.0560(4) 0.4018(3) 0.1118(17) Uani 1 1 d . . . . .
H52A H 0.6336 0.0665 0.3521 0.168 Uiso 1 1 calc R U . . .
H52B H 0.5971 -0.0146 0.4088 0.168 Uiso 1 1 calc R U . . .
H52C H 0.6659 0.0817 0.4537 0.168 Uiso 1 1 calc R U . . .
C53 C 0.4030(5) 0.0908(4) 0.2957(3) 0.127(2) Uani 1 1 d . . . . .
H53A H 0.3307 0.1257 0.2893 0.191 Uiso 1 1 calc R U . . .
H53B H 0.3878 0.0201 0.2882 0.191 Uiso 1 1 calc R U . . .
H53C H 0.4354 0.1143 0.2521 0.191 Uiso 1 1 calc R U . . .
C54 C 0.5665(4) 0.2772(3) 0.3503(3) 0.0772(11) Uani 1 1 d . . . . .
H54 H 0.5928 0.2277 0.3158 0.093 Uiso 1 1 calc R U . . .
C55 C 0.6767(4) 0.3297(4) 0.4086(4) 0.1056(16) Uani 1 1 d . . . . .
H55A H 0.6552 0.3793 0.4437 0.158 Uiso 1 1 calc R U . . .
H55B H 0.7163 0.3616 0.3727 0.158 Uiso 1 1 calc R U . . .
H55C H 0.7284 0.2812 0.4462 0.158 Uiso 1 1 calc R U . . .
C56 C 0.4814(5) 0.3473(4) 0.2843(3) 0.0991(15) Uani 1 1 d . . . . .
H56A H 0.4150 0.3095 0.2483 0.149 Uiso 1 1 calc R U . . .
H56B H 0.5210 0.3780 0.2478 0.149 Uiso 1 1 calc R U . . .
H56C H 0.4546 0.3985 0.3152 0.149 Uiso 1 1 calc R U . . .
N1 N 0.5118(2) 0.3224(2) 1.03511(19) 0.0617(8) Uani 1 1 d . . . . .
H1 H 0.5307 0.3712 1.0074 0.074 Uiso 1 1 calc R U . . .
N2 N 0.4804(2) 0.1274(2) 1.07483(17) 0.0511(6) Uani 1 1 d . . . . .
N3 N 0.1582(2) 0.4518(2) 1.01076(18) 0.0593(7) Uani 1 1 d . . . . .
N4 N 0.5070(3) 0.2198(2) 0.40310(19) 0.0644(8) Uani 1 1 d . . . . .
N5 N 0.7875(2) 0.2122(2) 0.75324(18) 0.0555(7) Uani 1 1 d . . . . .
N6 N 0.6701(2) 0.0716(2) 0.63636(19) 0.0619(7) Uani 1 1 d . . . . .
H6 H 0.6281 0.0179 0.6275 0.074 Uiso 1 1 calc R U . . .
O1 O 0.08956(19) 0.29519(19) 0.96735(16) 0.0647(6) Uani 1 1 d . . . . .
O2 O 0.4664(2) 0.36013(19) 0.46760(16) 0.0718(7) Uani 1 1 d . . . . .

loop_
_atom_site_aniso_label
_atom_site_aniso_U_11
_atom_site_aniso_U_22
_atom_site_aniso_U_33
_atom_site_aniso_U_23
_atom_site_aniso_U_13
_atom_site_aniso_U_12
C1 0.0448(18) 0.058(2) 0.0529(19) -0.0008(16) 0.0057(15) 0.0032(16)
C2 0.055(2) 0.073(3) 0.076(3) -0.001(2) -0.0017(19) -0.0063(19)
C3 0.058(2) 0.100(4) 0.078(3) -0.004(3) -0.009(2) -0.003(2)
C4 0.065(2) 0.097(3) 0.068(3) 0.009(2) -0.010(2) 0.015(2)
C5 0.064(2) 0.064(2) 0.062(2) 0.0089(19) 0.0094(19) 0.0163(19)
C6 0.0442(17) 0.058(2) 0.0535(19) 0.0006(16) 0.0117(15) 0.0066(15)
C7 0.070(2) 0.046(2) 0.077(2) 0.0107(18) 0.026(2) 0.0081(18)
C8 0.065(2) 0.051(2) 0.087(3) 0.003(2) 0.027(2) -0.0089(18)
C9 0.0476(19) 0.061(2) 0.085(3) 0.0102(19) 0.0136(18) -0.0032(17)
C10 0.0387(16) 0.0489(19) 0.061(2) 0.0060(16) 0.0100(15) 0.0018(14)
C11 0.0402(16) 0.0480(19) 0.0584(19) -0.0003(15) 0.0095(14) 0.0037(14)
C12 0.0423(16) 0.0380(16) 0.0557(19) -0.0025(14) 0.0113(15) 0.0010(14)
C13 0.0483(17) 0.052(2) 0.071(2) -0.0111(17) 0.0213(17) -0.0023(16)
C14 0.066(2) 0.059(2) 0.058(2) -0.0133(17) 0.0236(18) -0.0020(18)
C15 0.063(2) 0.0478(19) 0.052(2) -0.0039(16) 0.0104(16) -0.0076(17)
C16 0.092(3) 0.076(3) 0.052(2) -0.0027(19) 0.009(2) -0.005(2)
C17 0.108(4) 0.099(4) 0.056(3) 0.009(2) -0.009(3) 0.012(3)
C18 0.072(3) 0.093(3) 0.079(3) 0.008(3) -0.005(2) 0.017(3)
C19 0.055(2) 0.067(2) 0.067(2) 0.0044(19) 0.0049(18) 0.0090(18)
C20 0.0467(17) 0.0425(18) 0.0544(19) -0.0031(15) 0.0083(15) -0.0015(14)
C21 0.0422(16) 0.0399(16) 0.0485(17) -0.0047(14) 0.0094(14) -0.0013(14)
C22 0.0389(16) 0.055(2) 0.0532(19) -0.0005(17) 0.0076(14) 0.0059(16)
C23 0.059(2) 0.108(3) 0.068(2) -0.019(2) 0.0245(19) 0.008(2)
C24 0.059(2) 0.154(5) 0.100(3) -0.020(3) 0.036(2) 0.017(3)
C25 0.096(3) 0.168(5) 0.066(3) 0.009(3) 0.030(2) 0.018(3)
C26 0.088(3) 0.064(3) 0.089(3) -0.022(2) 0.040(2) -0.005(2)
C27 0.089(3) 0.094(3) 0.124(4) -0.046(3) 0.037(3) -0.024(3)
C28 0.158(5) 0.065(3) 0.119(4) -0.013(3) 0.052(4) 0.014(3)
C29 0.060(2) 0.057(2) 0.060(2) 0.0118(18) 0.0217(18) 0.0128(17)
C30 0.082(3) 0.066(3) 0.086(3) 0.009(2) 0.033(2) 0.025(2)
C31 0.091(3) 0.093(4) 0.107(4) 0.023(3) 0.051(3) 0.038(3)
C32 0.063(2) 0.103(4) 0.110(4) 0.027(3) 0.035(3) 0.021(3)
C33 0.054(2) 0.079(3) 0.093(3) 0.021(2) 0.024(2) 0.010(2)
C34 0.0536(19) 0.060(2) 0.059(2) 0.0155(18) 0.0182(17) 0.0086(17)
C35 0.059(2) 0.074(2) 0.057(2) -0.006(2) 0.0085(17) -0.012(2)
C36 0.069(2) 0.077(3) 0.081(3) -0.022(2) 0.024(2) -0.009(2)
C37 0.0543(19) 0.065(2) 0.075(2) -0.0097(19) 0.0147(18) 0.0024(18)
C38 0.0471(18) 0.0510(19) 0.056(2) 0.0016(16) 0.0133(15) 0.0027(15)
C39 0.0555(19) 0.055(2) 0.052(2) 0.0054(16) 0.0145(16) 0.0077(16)
C40 0.0529(18) 0.0479(18) 0.053(2) -0.0033(16) 0.0119(16) 0.0040(15)
C41 0.066(2) 0.061(2) 0.057(2) 0.0021(17) 0.0176(18) 0.0015(18)
C42 0.067(2) 0.064(2) 0.073(2) -0.0065(19) 0.027(2) -0.0072(19)
C43 0.054(2) 0.055(2) 0.080(3) -0.0116(19) 0.0161(19) -0.0043(17)
C44 0.062(2) 0.085(3) 0.114(4) -0.014(3) 0.025(3) -0.014(2)
C45 0.051(2) 0.098(4) 0.136(5) -0.002(3) -0.001(3) -0.005(2)
C46 0.063(3) 0.104(4) 0.117(4) 0.010(3) -0.017(3) -0.002(3)
C47 0.066(2) 0.074(3) 0.084(3) 0.007(2) -0.003(2) 0.000(2)
C48 0.057(2) 0.046(2) 0.068(2) -0.0074(17) 0.0057(18) 0.0027(16)
C49 0.0579(19) 0.0437(18) 0.0516(19) -0.0054(15) 0.0128(16) 0.0031(15)
C50 0.0556(19) 0.055(2) 0.053(2) 0.0004(17) 0.0066(16) 0.0061(17)
C51 0.127(4) 0.061(3) 0.081(3) -0.014(2) 0.046(3) 0.000(3)
C52 0.171(5) 0.078(3) 0.107(4) 0.018(3) 0.074(4) 0.043(3)
C53 0.169(5) 0.104(4) 0.102(4) -0.047(3) 0.035(4) -0.020(4)
C54 0.096(3) 0.073(3) 0.070(2) 0.015(2) 0.037(2) 0.016(2)
C55 0.086(3) 0.115(4) 0.119(4) 0.016(3) 0.038(3) -0.010(3)
C56 0.133(4) 0.092(3) 0.076(3) 0.029(3) 0.040(3) 0.030(3)
N1 0.0435(14) 0.0549(17) 0.0744(19) 0.0142(14) 0.0027(14) -0.0035(13)
N2 0.0478(15) 0.0471(16) 0.0552(16) 0.0044(13) 0.0126(13) 0.0057(13)
N3 0.0538(16) 0.0653(19) 0.0606(17) -0.0118(15) 0.0211(13) 0.0026(15)
N4 0.080(2) 0.0550(18) 0.0584(18) 0.0016(15) 0.0222(15) 0.0063(16)
N5 0.0486(15) 0.0584(18) 0.0569(17) 0.0046(14) 0.0140(13) 0.0005(13)
N6 0.0590(17) 0.0495(17) 0.0729(19) -0.0032(14) 0.0160(15) 0.0061(14)
O1 0.0511(13) 0.0700(17) 0.0737(15) -0.0012(13) 0.0216(12) -0.0058(13)
O2 0.0918(18) 0.0453(15) 0.0766(17) 0.0002(12) 0.0252(14) 0.0042(13)

loop_
_atom_type_symbol
_atom_type_description
_atom_type_scat_dispersion_real
_atom_type_scat_dispersion_imag
_atom_type_scat_source
C C 0.0033 0.0016 'International Tables Vol C Tables 4.2.6.8 and 6.1.1.4'
H H 0.0000 0.0000 'International Tables Vol C Tables 4.2.6.8 and 6.1.1.4'
N N 0.0061 0.0033 'International Tables Vol C Tables 4.2.6.8 and 6.1.1.4'
O O 0.0106 0.0060 'International Tables Vol C Tables 4.2.6.8 and 6.1.1.4'

loop_
_geom_angle_atom_site_label_1
_geom_angle_atom_site_label_2
_geom_angle_atom_site_label_3
_geom_angle
_geom_angle_site_symmetry_1
_geom_angle_site_symmetry_3
_geom_angle_publ_flag
C6 C1 N1 120.0(3) . . ?
C6 C1 C2 118.5(3) . . ?
N1 C1 C2 121.4(3) . . ?
C3 C2 C1 119.6(4) . . ?
C3 C2 H2 120.2 . . ?
C1 C2 H2 120.2 . . ?
C4 C3 C2 120.9(4) . . ?
C4 C3 H3 119.5 . . ?
C2 C3 H3 119.5 . . ?
C3 C4 C5 119.8(4) . . ?
C3 C4 H4 120.1 . . ?
C5 C4 H4 120.1 . . ?
C4 C5 C6 120.1(4) . . ?
C4 C5 H5 119.9 . . ?
C6 C5 H5 119.9 . . ?
C5 C6 C1 121.0(3) . . ?
C5 C6 N2 121.7(3) . . ?
C1 C6 N2 117.3(3) . . ?
C8 C7 N2 108.4(3) . . ?
C8 C7 H7 125.8 . . ?
N2 C7 H7 125.8 . . ?
C7 C8 C9 108.0(3) . . ?
C7 C8 H8 126.0 . . ?
C9 C8 H8 126.0 . . ?
C10 C9 C8 107.4(3) . . ?
C10 C9 H9 126.3 . . ?
C8 C9 H9 126.3 . . ?
C9 C10 N2 107.8(3) . . ?
C9 C10 C11 131.4(3) . . ?
N2 C10 C11 120.6(3) . . ?
N1 C11 C10 108.7(3) . . ?
N1 C11 C12 110.2(3) . . ?
C10 C11 C12 110.9(3) . . ?
N1 C11 H11 109.0 . . ?
C10 C11 H11 109.0 . . ?
C12 C11 H11 109.0 . . ?
C21 C12 C13 119.4(3) . . ?
C21 C12 C11 120.5(3) . . ?
C13 C12 C11 119.9(3) . . ?
C14 C13 C12 121.5(3) . . ?
C14 C13 H13 119.3 . . ?
C12 C13 H13 119.3 . . ?
C13 C14 C15 121.2(3) . . ?
C13 C14 H14 119.4 . . ?
C15 C14 H14 119.4 . . ?
C14 C15 C20 118.6(3) . . ?
C14 C15 C16 122.0(3) . . ?
C20 C15 C16 119.4(3) . . ?
C17 C16 C15 120.1(4) . . ?
C17 C16 H16 119.9 . . ?
C15 C16 H16 119.9 . . ?
C16 C17 C18 121.4(4) . . ?
C16 C17 H17 119.3 . . ?
C18 C17 H17 119.3 . . ?
C19 C18 C17 119.8(4) . . ?
C19 C18 H18 120.1 . . ?
C17 C18 H18 120.1 . . ?
C18 C19 C20 120.7(4) . . ?
C18 C19 H19 119.7 . . ?
C20 C19 H19 119.7 . . ?
C15 C20 C19 118.6(3) . . ?
C15 C20 C21 119.2(3) . . ?
C19 C20 C21 122.2(3) . . ?
C12 C21 C20 120.1(3) . . ?
C12 C21 C22 120.7(3) . . ?
C20 C21 C22 118.5(3) . . ?
O1 C22 N3 123.0(3) . . ?
O1 C22 C21 117.0(3) . . ?
N3 C22 C21 120.0(3) . . ?
N3 C23 C25 111.6(3) . . ?
N3 C23 C24 112.5(3) . . ?
C25 C23 C24 112.0(4) . . ?
N3 C23 H23 106.8 . . ?
C25 C23 H23 106.8 . . ?
C24 C23 H23 106.8 . . ?
C23 C24 H24A 109.5 . . ?
C23 C24 H24B 109.5 . . ?
H24A C24 H24B 109.5 . . ?
C23 C24 H24C 109.5 . . ?
H24A C24 H24C 109.5 . . ?
H24B C24 H24C 109.5 . . ?
C23 C25 H25A 109.5 . . ?
C23 C25 H25B 109.5 . . ?
H25A C25 H25B 109.5 . . ?
C23 C25 H25C 109.5 . . ?
H25A C25 H25C 109.5 . . ?
H25B C25 H25C 109.5 . . ?
N3 C26 C27 112.1(4) . . ?
N3 C26 C28 111.7(3) . . ?
C27 C26 C28 112.2(4) . . ?
N3 C26 H26 106.8 . . ?
C27 C26 H26 106.8 . . ?
C28 C26 H26 106.8 . . ?
C26 C27 H27A 109.5 . . ?
C26 C27 H27B 109.5 . . ?
H27A C27 H27B 109.5 . . ?
C26 C27 H27C 109.5 . . ?
H27A C27 H27C 109.5 . . ?
H27B C27 H27C 109.5 . . ?
C26 C28 H28A 109.5 . . ?
C26 C28 H28B 109.5 . . ?
H28A C28 H28B 109.5 . . ?
C26 C28 H28C 109.5 . . ?
H28A C28 H28C 109.5 . . ?
H28B C28 H28C 109.5 . . ?
N6 C29 C30 122.8(4) . . ?
N6 C29 C34 118.7(3) . . ?
C30 C29 C34 118.5(3) . . ?
C31 C30 C29 120.2(4) . . ?
C31 C30 H30 119.9 . . ?
C29 C30 H30 119.9 . . ?
C32 C31 C30 120.6(4) . . ?
C32 C31 H31 119.7 . . ?
C30 C31 H31 119.7 . . ?
C31 C32 C33 120.0(4) . . ?
C31 C32 H32 120.0 . . ?
C33 C32 H32 120.0 . . ?
C34 C33 C32 120.0(4) . . ?
C34 C33 H33 120.0 . . ?
C32 C33 H33 120.0 . . ?
C33 C34 C29 120.7(3) . . ?
C33 C34 N5 122.9(4) . . ?
C29 C34 N5 116.5(3) . . ?
C36 C35 N5 108.0(3) . . ?
C36 C35 H35 126.0 . . ?
N5 C35 H35 126.0 . . ?
C35 C36 C37 107.8(3) . . ?
C35 C36 H36 126.1 . . ?
C37 C36 H36 126.1 . . ?
C38 C37 C36 107.5(3) . . ?
C38 C37 H37 126.3 . . ?
C36 C37 H37 126.3 . . ?
C37 C38 N5 107.8(3) . . ?
C37 C38 C39 133.9(3) . . ?
N5 C38 C39 118.2(3) . . ?
N6 C39 C38 107.0(3) . . ?
N6 C39 C40 111.1(3) . . ?
C38 C39 C40 112.4(3) . . ?
N6 C39 H39 108.8 . . ?
C38 C39 H39 108.8 . . ?
C40 C39 H39 108.8 . . ?
C49 C40 C41 119.8(3) . . ?
C49 C40 C39 121.1(3) . . ?
C41 C40 C39 119.1(3) . . ?
C42 C41 C40 120.4(3) . . ?
C42 C41 H41 119.8 . . ?
C40 C41 H41 119.8 . . ?
C41 C42 C43 121.8(4) . . ?
C41 C42 H42 119.1 . . ?
C43 C42 H42 119.1 . . ?
C42 C43 C48 118.6(3) . . ?
C42 C43 C44 123.3(4) . . ?
C48 C43 C44 118.2(4) . . ?
C45 C44 C43 121.0(5) . . ?
C45 C44 H44 119.5 . . ?
C43 C44 H44 119.5 . . ?
C44 C45 C46 120.8(4) . . ?
C44 C45 H45 119.6 . . ?
C46 C45 H45 119.6 . . ?
C47 C46 C45 120.7(5) . . ?
C47 C46 H46 119.6 . . ?
C45 C46 H46 119.6 . . ?
C46 C47 C48 120.2(5) . . ?
C46 C47 H47 119.9 . . ?
C48 C47 H47 119.9 . . ?
C43 C48 C47 119.1(3) . . ?
C43 C48 C49 119.5(3) . . ?
C47 C48 C49 121.5(4) . . ?
C40 C49 C48 119.9(3) . . ?
C40 C49 C50 121.5(3) . . ?
C48 C49 C50 118.3(3) . . ?
O2 C50 N4 123.0(3) . . ?
O2 C50 C49 118.7(3) . . ?
N4 C50 C49 118.2(3) . . ?
N4 C51 C52 112.4(4) . . ?
N4 C51 C53 110.3(4) . . ?
C52 C51 C53 112.0(4) . . ?
N4 C51 H51 107.3 . . ?
C52 C51 H51 107.3 . . ?
C53 C51 H51 107.3 . . ?
C51 C52 H52A 109.5 . . ?
C51 C52 H52B 109.5 . . ?
H52A C52 H52B 109.5 . . ?
C51 C52 H52C 109.5 . . ?
H52A C52 H52C 109.5 . . ?
H52B C52 H52C 109.5 . . ?
C51 C53 H53A 109.5 . . ?
C51 C53 H53B 109.5 . . ?
H53A C53 H53B 109.5 . . ?
C51 C53 H53C 109.5 . . ?
H53A C53 H53C 109.5 . . ?
H53B C53 H53C 109.5 . . ?
N4 C54 C55 111.5(3) . . ?
N4 C54 C56 112.0(3) . . ?
C55 C54 C56 113.5(4) . . ?
N4 C54 H54 106.4 . . ?
C55 C54 H54 106.4 . . ?
C56 C54 H54 106.4 . . ?
C54 C55 H55A 109.5 . . ?
C54 C55 H55B 109.5 . . ?
H55A C55 H55B 109.5 . . ?
C54 C55 H55C 109.5 . . ?
H55A C55 H55C 109.5 . . ?
H55B C55 H55C 109.5 . . ?
C54 C56 H56A 109.5 . . ?
C54 C56 H56B 109.5 . . ?
H56A C56 H56B 109.5 . . ?
C54 C56 H56C 109.5 . . ?
H56A C56 H56C 109.5 . . ?
H56B C56 H56C 109.5 . . ?
C1 N1 C11 121.4(3) . . ?
C1 N1 H1 119.3 . . ?
C11 N1 H1 119.3 . . ?
C7 N2 C10 108.4(3) . . ?
C7 N2 C6 129.1(3) . . ?
C10 N2 C6 122.5(3) . . ?
C22 N3 C26 122.5(3) . . ?
C22 N3 C23 119.8(3) . . ?
C26 N3 C23 117.7(3) . . ?
C50 N4 C51 122.2(3) . . ?
C50 N4 C54 119.9(3) . . ?
C51 N4 C54 117.8(3) . . ?
C35 N5 C38 108.8(3) . . ?
C35 N5 C34 129.0(3) . . ?
C38 N5 C34 122.1(3) . . ?
C29 N6 C39 115.5(3) . . ?
C29 N6 H6 122.3 . . ?
C39 N6 H6 122.3 . . ?

loop_
_geom_bond_atom_site_label_1
_geom_bond_atom_site_label_2
_geom_bond_distance
_geom_bond_site_symmetry_2
_geom_bond_publ_flag
C1 C6 1.385(5) . ?
C1 N1 1.386(4) . ?
C1 C2 1.395(5) . ?
C2 C3 1.392(5) . ?
C2 H2 0.9300 . ?
C3 C4 1.367(6) . ?
C3 H3 0.9300 . ?
C4 C5 1.370(5) . ?
C4 H4 0.9300 . ?
C5 C6 1.382(4) . ?
C5 H5 0.9300 . ?
C6 N2 1.417(4) . ?
C7 C8 1.349(5) . ?
C7 N2 1.368(4) . ?
C7 H7 0.9300 . ?
C8 C9 1.407(5) . ?
C8 H8 0.9300 . ?
C9 C10 1.360(5) . ?
C9 H9 0.9300 . ?
C10 N2 1.383(4) . ?
C10 C11 1.494(5) . ?
C11 N1 1.468(4) . ?
C11 C12 1.517(4) . ?
C11 H11 0.9800 . ?
C12 C21 1.379(4) . ?
C12 C13 1.406(4) . ?
C13 C14 1.358(5) . ?
C13 H13 0.9300 . ?
C14 C15 1.414(5) . ?
C14 H14 0.9300 . ?
C15 C20 1.414(5) . ?
C15 C16 1.421(5) . ?
C16 C17 1.348(6) . ?
C16 H16 0.9300 . ?
C17 C18 1.405(6) . ?
C17 H17 0.9300 . ?
C18 C19 1.371(5) . ?
C18 H18 0.9300 . ?
C19 C20 1.416(4) . ?
C19 H19 0.9300 . ?
C20 C21 1.441(4) . ?
C21 C22 1.509(4) . ?
C22 O1 1.235(4) . ?
C22 N3 1.345(4) . ?
C23 N3 1.482(4) . ?
C23 C25 1.515(7) . ?
C23 C24 1.523(5) . ?
C23 H23 0.9800 . ?
C24 H24A 0.9600 . ?
C24 H24B 0.9600 . ?
C24 H24C 0.9600 . ?
C25 H25A 0.9600 . ?
C25 H25B 0.9600 . ?
C25 H25C 0.9600 . ?
C26 N3 1.476(5) . ?
C26 C27 1.522(6) . ?
C26 C28 1.523(6) . ?
C26 H26 0.9800 . ?
C27 H27A 0.9600 . ?
C27 H27B 0.9600 . ?
C27 H27C 0.9600 . ?
C28 H28A 0.9600 . ?
C28 H28B 0.9600 . ?
C28 H28C 0.9600 . ?
C29 N6 1.390(4) . ?
C29 C30 1.391(5) . ?
C29 C34 1.404(5) . ?
C30 C31 1.382(6) . ?
C30 H30 0.9300 . ?
C31 C32 1.377(7) . ?
C31 H31 0.9300 . ?
C32 C33 1.378(6) . ?
C32 H32 0.9300 . ?
C33 C34 1.377(5) . ?
C33 H33 0.9300 . ?
C34 N5 1.412(4) . ?
C35 C36 1.343(5) . ?
C35 N5 1.374(4) . ?
C35 H35 0.9300 . ?
C36 C37 1.418(5) . ?
C36 H36 0.9300 . ?
C37 C38 1.352(5) . ?
C37 H37 0.9300 . ?
C38 N5 1.375(4) . ?
C38 C39 1.497(5) . ?
C39 N6 1.470(4) . ?
C39 C40 1.510(4) . ?
C39 H39 0.9800 . ?
C40 C49 1.374(4) . ?
C40 C41 1.416(5) . ?
C41 C42 1.359(5) . ?
C41 H41 0.9300 . ?
C42 C43 1.399(5) . ?
C42 H42 0.9300 . ?
C43 C48 1.413(5) . ?
C43 C44 1.423(5) . ?
C44 C45 1.352(7) . ?
C44 H44 0.9300 . ?
C45 C46 1.381(7) . ?
C45 H45 0.9300 . ?
C46 C47 1.369(6) . ?
C46 H46 0.9300 . ?
C47 C48 1.417(5) . ?
C47 H47 0.9300 . ?
C48 C49 1.434(4) . ?
C49 C50 1.515(5) . ?
C50 O2 1.222(4) . ?
C50 N4 1.357(4) . ?
C51 N4 1.478(5) . ?
C51 C52 1.529(6) . ?
C51 C53 1.530(6) . ?
C51 H51 0.9800 . ?
C52 H52A 0.9600 . ?
C52 H52B 0.9600 . ?
C52 H52C 0.9600 . ?
C53 H53A 0.9600 . ?
C53 H53B 0.9600 . ?
C53 H53C 0.9600 . ?
C54 N4 1.490(5) . ?
C54 C55 1.520(6) . ?
C54 C56 1.528(5) . ?
C54 H54 0.9800 . ?
C55 H55A 0.9600 . ?
C55 H55B 0.9600 . ?
C55 H55C 0.9600 . ?
C56 H56A 0.9600 . ?
C56 H56B 0.9600 . ?
C56 H56C 0.9600 . ?
N1 H1 0.8600 . ?
N6 H6 0.8600 . ?

loop_
_geom_torsion_atom_site_label_1
_geom_torsion_atom_site_label_2
_geom_torsion_atom_site_label_3
_geom_torsion_atom_site_label_4
_geom_torsion
_geom_torsion_site_symmetry_1
_geom_torsion_site_symmetry_2
_geom_torsion_site_symmetry_3
_geom_torsion_site_symmetry_4
_geom_torsion_publ_flag
C6 C1 C2 C3 1.5(5) . . . . ?
N1 C1 C2 C3 -174.2(3) . . . . ?
C1 C2 C3 C4 -0.4(6) . . . . ?
C2 C3 C4 C5 -0.9(7) . . . . ?
C3 C4 C5 C6 1.2(6) . . . . ?
C4 C5 C6 C1 -0.1(5) . . . . ?
C4 C5 C6 N2 178.9(3) . . . . ?
N1 C1 C6 C5 174.4(3) . . . . ?
C2 C1 C6 C5 -1.2(5) . . . . ?
N1 C1 C6 N2 -4.6(5) . . . . ?
C2 C1 C6 N2 179.7(3) . . . . ?
N2 C7 C8 C9 0.2(4) . . . . ?
C7 C8 C9 C10 -0.4(4) . . . . ?
C8 C9 C10 N2 0.5(4) . . . . ?
C8 C9 C10 C11 -174.2(4) . . . . ?
C9 C10 C11 N1 -162.1(4) . . . . ?
N2 C10 C11 N1 23.9(4) . . . . ?
C9 C10 C11 C12 -40.8(5) . . . . ?
N2 C10 C11 C12 145.2(3) . . . . ?
N1 C11 C12 C21 -136.1(3) . . . . ?
C10 C11 C12 C21 103.4(3) . . . . ?
N1 C11 C12 C13 48.4(4) . . . . ?
C10 C11 C12 C13 -72.1(4) . . . . ?
C21 C12 C13 C14 0.8(5) . . . . ?
C11 C12 C13 C14 176.3(3) . . . . ?
C12 C13 C14 C15 -1.1(5) . . . . ?
C13 C14 C15 C20 1.3(5) . . . . ?
C13 C14 C15 C16 -178.4(3) . . . . ?
C14 C15 C16 C17 178.9(4) . . . . ?
C20 C15 C16 C17 -0.8(6) . . . . ?
C15 C16 C17 C18 0.8(7) . . . . ?
C16 C17 C18 C19 -0.4(7) . . . . ?
C17 C18 C19 C20 0.1(7) . . . . ?
C14 C15 C20 C19 -179.3(3) . . . . ?
C16 C15 C20 C19 0.4(5) . . . . ?
C14 C15 C20 C21 -1.2(4) . . . . ?
C16 C15 C20 C21 178.5(3) . . . . ?
C18 C19 C20 C15 -0.1(5) . . . . ?
C18 C19 C20 C21 -178.1(4) . . . . ?
C13 C12 C21 C20 -0.6(4) . . . . ?
C11 C12 C21 C20 -176.2(3) . . . . ?
C13 C12 C21 C22 170.1(3) . . . . ?
C11 C12 C21 C22 -5.4(4) . . . . ?
C15 C20 C21 C12 0.9(4) . . . . ?
C19 C20 C21 C12 178.9(3) . . . . ?
C15 C20 C21 C22 -170.1(3) . . . . ?
C19 C20 C21 C22 8.0(4) . . . . ?
C12 C21 C22 O1 -87.3(3) . . . . ?
C20 C21 C22 O1 83.5(4) . . . . ?
C12 C21 C22 N3 92.7(4) . . . . ?
C20 C21 C22 N3 -96.4(3) . . . . ?
N6 C29 C30 C31 -176.1(3) . . . . ?
C34 C29 C30 C31 1.3(5) . . . . ?
C29 C30 C31 C32 -0.3(6) . . . . ?
C30 C31 C32 C33 -1.3(7) . . . . ?
C31 C32 C33 C34 1.8(6) . . . . ?
C32 C33 C34 C29 -0.7(6) . . . . ?
C32 C33 C34 N5 178.9(3) . . . . ?
N6 C29 C34 C33 176.7(3) . . . . ?
C30 C29 C34 C33 -0.8(5) . . . . ?
N6 C29 C34 N5 -2.9(4) . . . . ?
C30 C29 C34 N5 179.5(3) . . . . ?
N5 C35 C36 C37 0.4(4) . . . . ?
C35 C36 C37 C38 -0.3(4) . . . . ?
C36 C37 C38 N5 0.1(4) . . . . ?
C36 C37 C38 C39 -175.2(4) . . . . ?
C37 C38 C39 N6 -149.8(4) . . . . ?
N5 C38 C39 N6 35.3(4) . . . . ?
C37 C38 C39 C40 -27.6(5) . . . . ?
N5 C38 C39 C40 157.5(3) . . . . ?
N6 C39 C40 C49 -121.3(3) . . . . ?
C38 C39 C40 C49 118.9(3) . . . . ?
N6 C39 C40 C41 58.9(4) . . . . ?
C38 C39 C40 C41 -61.0(4) . . . . ?
C49 C40 C41 C42 -0.2(5) . . . . ?
C39 C40 C41 C42 179.6(3) . . . . ?
C40 C41 C42 C43 1.2(6) . . . . ?
C41 C42 C43 C48 -1.1(5) . . . . ?
C41 C42 C43 C44 180.0(4) . . . . ?
C42 C43 C44 C45 -179.3(4) . . . . ?
C48 C43 C44 C45 1.8(6) . . . . ?
C43 C44 C45 C46 0.4(7) . . . . ?
C44 C45 C46 C47 -1.3(8) . . . . ?
C45 C46 C47 C48 0.0(7) . . . . ?
C42 C43 C48 C47 178.0(3) . . . . ?
C44 C43 C48 C47 -3.0(5) . . . . ?
C42 C43 C48 C49 0.0(5) . . . . ?
C44 C43 C48 C49 178.9(3) . . . . ?
C46 C47 C48 C43 2.2(6) . . . . ?
C46 C47 C48 C49 -179.8(4) . . . . ?
C41 C40 C49 C48 -1.0(5) . . . . ?
C39 C40 C49 C48 179.2(3) . . . . ?
C41 C40 C49 C50 172.5(3) . . . . ?
C39 C40 C49 C50 -7.4(5) . . . . ?
C43 C48 C49 C40 1.1(5) . . . . ?
C47 C48 C49 C40 -176.9(3) . . . . ?
C43 C48 C49 C50 -172.6(3) . . . . ?
C47 C48 C49 C50 9.4(5) . . . . ?
C40 C49 C50 O2 -94.6(4) . . . . ?
C48 C49 C50 O2 78.9(4) . . . . ?
C40 C49 C50 N4 84.7(4) . . . . ?
C48 C49 C50 N4 -101.8(3) . . . . ?
C6 C1 N1 C11 28.7(5) . . . . ?
C2 C1 N1 C11 -155.7(3) . . . . ?
C10 C11 N1 C1 -36.5(4) . . . . ?
C12 C11 N1 C1 -158.3(3) . . . . ?
C8 C7 N2 C10 0.1(4) . . . . ?
C8 C7 N2 C6 178.8(3) . . . . ?
C9 C10 N2 C7 -0.4(4) . . . . ?
C11 C10 N2 C7 175.0(3) . . . . ?
C9 C10 N2 C6 -179.1(3) . . . . ?
C11 C10 N2 C6 -3.8(5) . . . . ?
C5 C6 N2 C7 -5.0(5) . . . . ?
C1 C6 N2 C7 174.1(3) . . . . ?
C5 C6 N2 C10 173.6(3) . . . . ?
C1 C6 N2 C10 -7.4(5) . . . . ?
O1 C22 N3 C26 -176.4(3) . . . . ?
C21 C22 N3 C26 3.5(5) . . . . ?
O1 C22 N3 C23 1.9(5) . . . . ?
C21 C22 N3 C23 -178.2(3) . . . . ?
C27 C26 N3 C22 -117.4(4) . . . . ?
C28 C26 N3 C22 115.6(4) . . . . ?
C27 C26 N3 C23 64.3(4) . . . . ?
C28 C26 N3 C23 -62.7(4) . . . . ?
C25 C23 N3 C22 62.8(4) . . . . ?
C24 C23 N3 C22 -64.2(5) . . . . ?
C25 C23 N3 C26 -118.9(4) . . . . ?
C24 C23 N3 C26 114.2(4) . . . . ?
O2 C50 N4 C51 -172.3(4) . . . . ?
C49 C50 N4 C51 8.4(5) . . . . ?
O2 C50 N4 C54 4.4(5) . . . . ?
C49 C50 N4 C54 -174.9(3) . . . . ?
C52 C51 N4 C50 -125.2(4) . . . . ?
C53 C51 N4 C50 109.1(4) . . . . ?
C52 C51 N4 C54 58.0(5) . . . . ?
C53 C51 N4 C54 -67.7(5) . . . . ?
C55 C54 N4 C50 62.0(5) . . . . ?
C56 C54 N4 C50 -66.4(4) . . . . ?
C55 C54 N4 C51 -121.2(4) . . . . ?
C56 C54 N4 C51 110.4(4) . . . . ?
C36 C35 N5 C38 -0.4(4) . . . . ?
C36 C35 N5 C34 178.0(3) . . . . ?
C37 C38 N5 C35 0.2(4) . . . . ?
C39 C38 N5 C35 176.3(3) . . . . ?
C37 C38 N5 C34 -178.3(3) . . . . ?
C39 C38 N5 C34 -2.2(4) . . . . ?
C33 C34 N5 C35 -14.0(5) . . . . ?
C29 C34 N5 C35 165.7(3) . . . . ?
C33 C34 N5 C38 164.2(3) . . . . ?
C29 C34 N5 C38 -16.1(4) . . . . ?
C30 C29 N6 C39 -142.7(3) . . . . ?
C34 C29 N6 C39 39.8(4) . . . . ?
C38 C39 N6 C29 -54.0(4) . . . . ?
C40 C39 N6 C29 -177.0(3) . . . . ?
